data_2101498
loop_
_publ_author_name
'Nyburg, S. C.'

_publ_section_title
;
 Structure of a twin initially solved from a partial data set:
 di-\m-chlorobis-[di-<i>n</i>-butyldithiocarbamato]dipalladium
;
_journal_issue 2
_journal_name_full 'Acta Crystallographica Section B'
_journal_page_first 328
_journal_page_last 331
_journal_paper_doi 10.1107/S0108768195012808
_journal_volume 52
_journal_year 1996
_chemical_formula_sum 'C18 H36 Cl2 N2 Pd2 S4'
_chemical_formula_weight 692.2
_space_group_IT_number 14
_symmetry_cell_setting monoclinic
_symmetry_space_group_name_Hall '-P 2yab'
_symmetry_space_group_name_H-M 'P 1 21/a 1'
_cell_angle_alpha 90.0
_cell_angle_beta 128.01(7)
_cell_angle_gamma 90.0
_cell_formula_units_Z 2
_cell_length_a 16.393(7)
_cell_length_b 9.235(8)
_cell_length_c 11.176(12)
_cell_measurement_reflns_used 14
_cell_measurement_temperature 293
_cell_volume 1333(2)
_diffrn_measurement_device Picker
_diffrn_measurement_method \q-2\q
_diffrn_radiation_type Mo
_diffrn_radiation_wavelength 0.7107
_diffrn_reflns_limit_h_max 14
_diffrn_reflns_limit_h_min -19
_diffrn_reflns_limit_k_max 8
_diffrn_reflns_limit_k_min 0
_diffrn_reflns_limit_l_max 13
_diffrn_reflns_limit_l_min 0
_diffrn_reflns_theta_max 25
_exptl_absorpt_coefficient_mu 1.87
_exptl_crystal_colour red-brown
_exptl_crystal_density_diffrn 1.73
_exptl_crystal_density_meas 1.68
_exptl_crystal_density_method 'flotation in CCl~4~, CBr~4~'
_exptl_crystal_description 'very thin plate'
_exptl_crystal_size_max 1.1
_exptl_crystal_size_mid 0.3
_exptl_crystal_size_min 0.01
_refine_diff_density_max 0.84
_refine_diff_density_min -0.45
_refine_ls_hydrogen_treatment 'H atoms placed in calculated positions'
_refine_ls_number_parameters 127
_refine_ls_number_reflns 1547
_refine_ls_R_factor_obs 0.053
_refine_ls_shift/esd_max 0.106
_refine_ls_structure_factor_coef F
_refine_ls_weighting_scheme 'weights based on counting statistics'
_refine_ls_wR_factor_obs 0.060
_reflns_number_observed 1547
_reflns_number_total 2325
_reflns_observed_criterion I>2.5\s(I)
_cod_data_source_file li0206.cif
_cod_data_source_block li0206a
_cod_database_code 2101498

loop_
_symmetry_equiv_pos_as_xyz
'x, y, z'
'1/2-x, 1/2+y, -z'
'-x, -y, -z'
'1/2+x, 1/2-y, z'

loop_
_atom_site_label
_atom_site_fract_x
_atom_site_fract_y
_atom_site_fract_z
Pd .08671(7) .50010(13) .19341(9)
Cl .0834(3) .4092(5) -.0076(3)
S1 .1068(2) .5668(4) .4036(3)
S2 .2477(2) .4302(4) .3850(3)
C1 .2297(8) .4981(15) .5094(10)
N .2958(6) .4978(12) .6558(9)
C2 .4009(9) .4367(15) .7362(13)
C3 .4813(10) .5572(16) .7943(15)
C4 .4751(10) .6399(17) .6729(17)
C5 .5671(12) .7335(19) .733(2)
C6 .2679(9) .5507(14) .7504(13)
C7 .2364(16) .427(2) .804(2)
C8 .190(3) .310(2) .733(3)
C9 .1600(16) .1936(18) .787(2)
H2A .420 .369 .831
H2B .403 .366 .659
H3A .559 .512 .873
H3B .471 .634 .858
H4A .467 .562 .592
H4B .406 .707 .611
H5A .588 .806 .826
H5B .568 .796 .651
H5C .632 .656 .784
H6A .332 .611 .847
H6B .202 .626 .683
H7A .193 .473 .839
H7B .310 .385 .907
H8A .113 .351 .627
H8B .230 .263 .695
H9A .227 .128 .871
H9B .101 .121 .697
H9C .130 .245 .840

loop_
_geom_angle_atom_site_label_1
_geom_angle_atom_site_label_2
_geom_angle_atom_site_label_3
_geom_angle_site_symmetry_1
_geom_angle_site_symmetry_3
_geom_angle
_geom_angle_publ_flag
Cl Pd Cl . 3_565 88.12(15) yes
Cl Pd S1 . . 172.66(13) yes
Cl Pd S2 . . 97.46(15) yes
Cl Pd S1 3_565 . 98.87(15) yes
Cl Pd S2 3_565 . 174.15(13) yes
S1 Pd S2 . . 75.62(15) yes
Pd Cl Pd . 3_565 91.88(15) yes
Pd S1 C1 . . 88.5(4) yes
Pd S2 C1 . . 88.8(4) yes
C1 N C2 . . 121.7(9) yes
C1 N C6 . . 121.4(9) yes
C2 N C6 . . 116.9(8) yes
S1 C1 S2 . . 107.1(5) yes
S1 C1 N . . 126.1(8) yes
S2 C1 N . . 126.8(9) yes
N C2 C3 . . 110.9(11) yes
C2 C3 C4 . . 115.1(11) yes
C3 C4 C5 . . 113.4(13) yes
N C6 C7 . . 111.6(11) yes
C6 C7 C8 . . 127.2(15) yes
C7 C8 C9 . . 126.1(19) yes

loop_
_geom_bond_atom_site_label_1
_geom_bond_atom_site_label_2
_geom_bond_site_symmetry_2
_geom_bond_distance
_geom_bond_publ_flag
Pd Cl . 2.368(4) yes
Pd Cl 3_565 2.379(5) yes
Pd S1 . 2.247(4) yes
Pd S2 . 2.238(4) yes
S1 C1 . 1.710(11) yes
S2 C1 . 1.709(11) yes
N C1 . 1.291(12) yes
N C2 . 1.479(14) yes
N C6 . 1.470(14) yes
C2 C3 . 1.532(19) yes
C3 C4 . 1.50(2) yes
C4 C5 . 1.49(2) yes
C6 C7 . 1.52(2) yes
C7 C8 . 1.28(3) yes
C8 C9 . 1.46(2) yes
